data_4514563
loop_
_publ_author_name
'Zhong, Daokun'
'Yu, Yue'
'Song, Dongdong'
'Yang, Xiaolong'
'Zhang, Yindi'
'Chen, Xi'
'Zhou, Guijiang'
'Wu, Zhaoxin'

_publ_section_title
;
 Organic Emitters with a Rigid 9-Phenyl-9-phosphafluorene Oxide Moiety as
 the Acceptor and Their Thermally Activated Delayed Fluorescence Behavior.
;
_journal_issue 30
_journal_name_full 'ACS applied materials &amp; interfaces'
_journal_page_first 27112
_journal_page_last 27124
_journal_paper_doi 10.1021/acsami.9b05950
_journal_volume 11
_journal_year 2019
_chemical_formula_moiety 'C42 H27 N2 O3 P, 2(C H Cl3)'
_chemical_formula_sum 'C44 H29 Cl6 N2 O3 P'
_chemical_formula_weight 877.36
_space_group_crystal_system monoclinic
_space_group_IT_number 11
_space_group_name_Hall '-P 2yb'
_space_group_name_H-M_alt 'P 1 21/m 1'
_symmetry_space_group_name_Hall '-P 2yb'
_symmetry_space_group_name_H-M 'P 1 21/m 1'
_atom_sites_solution_hydrogens geom
_atom_sites_solution_primary iterative
_audit_creation_date 2018-07-26
_audit_creation_method
;
Olex2 1.2
(compiled 2017.03.28 svn.r3405 for OlexSys, GUI svn.r5337)
;
_cell_angle_alpha 90
_cell_angle_beta 111.101(6)
_cell_angle_gamma 90
_cell_formula_units_Z 2
_cell_length_a 7.849(7)
_cell_length_b 26.260(19)
_cell_length_c 10.736(8)
_cell_measurement_reflns_used 8769
_cell_measurement_temperature 293(2)
_cell_measurement_theta_max 26.258
_cell_measurement_theta_min 2.176
_cell_volume 2064(3)
_computing_cell_refinement 'SAINT v8.27A (Bruker, 2012)'
_computing_data_reduction 'SAINT v8.27A (Bruker, 2012)'
_computing_molecular_graphics 'Olex2 (Dolomanov et al., 2009)'
_computing_publication_material 'Olex2 (Dolomanov et al., 2009)'
_computing_structure_refinement 'ShelXL (Sheldrick, 2015)'
_computing_structure_solution
;
Superflip (Palatinus & Chapuis, 2007;Palatinus & van der Lee, 2008;
Palatinus et al., 2012)
;
_diffrn_ambient_temperature 293(2)
_diffrn_measured_fraction_theta_full 0.985
_diffrn_measured_fraction_theta_max 0.961
_diffrn_measurement_device_type 'CCD area detector'
_diffrn_measurement_method 'phi and omega scans'
_diffrn_radiation_monochromator graphite
_diffrn_radiation_type MoK\a
_diffrn_radiation_wavelength 0.71073
_diffrn_reflns_av_R_equivalents 0.0468
_diffrn_reflns_av_unetI/netI 0.0350
_diffrn_reflns_Laue_measured_fraction_full 0.985
_diffrn_reflns_Laue_measured_fraction_max 0.961
_diffrn_reflns_limit_h_max 9
_diffrn_reflns_limit_h_min -9
_diffrn_reflns_limit_k_max 32
_diffrn_reflns_limit_k_min -32
_diffrn_reflns_limit_l_max 13
_diffrn_reflns_limit_l_min -13
_diffrn_reflns_number 21570
_diffrn_reflns_point_group_measured_fraction_full 0.985
_diffrn_reflns_point_group_measured_fraction_max 0.961
_diffrn_reflns_theta_full 25.242
_diffrn_reflns_theta_max 26.970
_diffrn_reflns_theta_min 1.551
_exptl_absorpt_coefficient_mu 0.498
_exptl_absorpt_correction_type none
_exptl_crystal_density_diffrn 1.412
_exptl_crystal_description block
_exptl_crystal_F_000 896
_refine_diff_density_max 0.766
_refine_diff_density_min -0.804
_refine_diff_density_rms 0.112
_refine_ls_extinction_method none
_refine_ls_goodness_of_fit_ref 1.045
_refine_ls_hydrogen_treatment constr
_refine_ls_matrix_type full
_refine_ls_number_parameters 265
_refine_ls_number_reflns 4405
_refine_ls_number_restraints 0
_refine_ls_restrained_S_all 1.045
_refine_ls_R_factor_all 0.1150
_refine_ls_R_factor_gt 0.0929
_refine_ls_shift/su_max 0.000
_refine_ls_shift/su_mean 0.000
_refine_ls_structure_factor_coef Fsqd
_refine_ls_weighting_details 'w=1/[\s^2^(Fo^2^)+(0.1635P)^2^+3.1410P] where P=(Fo^2^+2Fc^2^)/3'
_refine_ls_weighting_scheme calc
_refine_ls_wR_factor_gt 0.2645
_refine_ls_wR_factor_ref 0.2867
_reflns_Friedel_coverage 0.000
_reflns_number_gt 3236
_reflns_number_total 4405
_reflns_threshold_expression 'I > 2\s(I)'
_cod_data_source_file am9b05950_si_002.cif
_cod_data_source_block 1
_cod_database_code 4514563
_shelx_shelxl_version_number 2016/6
_shelx_space_group_comment
;
The symmetry employed for this shelxl refinement is uniquely defined
by the following loop, which should always be used as a source of
symmetry information in preference to the above space-group names.
They are only intended as comments.
;
_olex2_refinement_description
;
1. Fixed Uiso
 At 1.2 times of:
  All C(H) groups
2.a Ternary CH refined with riding coordinates:
 C83(H83)
2.b Aromatic/amide H refined with riding coordinates:
 C24(H24), C39(H39), C50(H50), C56(H56), C62(H62), C65(H65), C69(H69),
 C72(H72), C76(H76), C79(H79), C87(H87), C90(H90), C94(H94), C2(H2), C3(H3),
 C4(H4)
;
_olex2_submission_special_instructions 'No special instructions were received'

loop_
_space_group_symop_operation_xyz
'x, y, z'
'-x, y+1/2, -z'
'-x, -y, -z'
'x, -y-1/2, z'

loop_
_atom_site_label
_atom_site_type_symbol
_atom_site_fract_x
_atom_site_fract_y
_atom_site_fract_z
_atom_site_U_iso_or_equiv
_atom_site_adp_type
_atom_site_occupancy
_atom_site_site_symmetry_order
_atom_site_calc_flag
_atom_site_refinement_flags_posn
_atom_site_refinement_flags_adp
_atom_site_refinement_flags_occupancy
P1 P 0.58721(17) 0.750000 0.07176(15) 0.0365(4) Uani 1 2 d S T P
Cl2 Cl -0.4310(4) 0.67879(9) -0.2728(3) 0.1298(9) Uani 1 1 d . . .
Cl3 Cl -0.6581(4) 0.59041(11) -0.3403(3) 0.1364(10) Uani 1 1 d . . .
O0AA O 0.6944(5) 0.750000 -0.0168(5) 0.0474(10) Uani 1 2 d S T P
Cl1 Cl -0.5636(5) 0.63851(12) -0.5474(2) 0.1439(11) Uani 1 1 d . . .
O7 O -0.2627(5) 0.51707(11) -0.0470(3) 0.0557(8) Uani 1 1 d . . .
N9 N -0.0303(4) 0.60213(11) -0.0214(3) 0.0393(7) Uani 1 1 d . . .
C15 C 0.4175(4) 0.70071(13) 0.0477(4) 0.0358(8) Uani 1 1 d . . .
C18 C 0.2425(4) 0.72164(12) 0.0226(4) 0.0342(8) Uani 1 1 d . . .
C24 C 0.0919(5) 0.68934(13) -0.0007(4) 0.0372(8) Uani 1 1 d . . .
H24 H -0.024547 0.702550 -0.018842 0.045 Uiso 1 1 calc R . .
C25 C -0.0954(4) 0.58996(12) 0.0812(4) 0.0333(7) Uani 1 1 d . . .
C30 C -0.2134(5) 0.54809(14) 0.0645(4) 0.0392(8) Uani 1 1 d . . .
C35 C 0.1214(5) 0.63673(13) 0.0040(4) 0.0363(8) Uani 1 1 d . . .
C39 C 0.4424(5) 0.64806(13) 0.0492(4) 0.0421(9) Uani 1 1 d . . .
H39 H 0.557555 0.634531 0.064072 0.051 Uiso 1 1 calc R . .
C41 C -0.0837(5) 0.57155(14) -0.1373(4) 0.0383(8) Uani 1 1 d . . .
C47 C -0.1991(5) 0.52987(14) -0.1483(4) 0.0419(9) Uani 1 1 d . . .
C50 C 0.2942(5) 0.61609(14) 0.0282(4) 0.0434(9) Uani 1 1 d . . .
H50 H 0.309923 0.580954 0.030302 0.052 Uiso 1 1 calc R . .
C56 C -0.0506(5) 0.61783(16) 0.1982(4) 0.0449(9) Uani 1 1 d . . .
H56 H 0.029079 0.645270 0.212225 0.054 Uiso 1 1 calc R . .
C57 C 0.7374(8) 0.750000 0.2468(7) 0.0478(13) Uani 1 2 d S T P
C62 C -0.2837(6) 0.53543(16) 0.1603(4) 0.0474(10) Uani 1 1 d . . .
H62 H -0.361135 0.507523 0.147446 0.057 Uiso 1 1 calc R . .
C65 C -0.0295(6) 0.58183(18) -0.2439(4) 0.0502(10) Uani 1 1 d . . .
H65 H 0.045716 0.609595 -0.240160 0.060 Uiso 1 1 calc R . .
C69 C -0.2569(7) 0.49909(17) -0.2606(5) 0.0557(11) Uani 1 1 d . . .
H69 H -0.333997 0.471652 -0.265607 0.067 Uiso 1 1 calc R . .
C72 C 0.9239(9) 0.750000 0.2770(8) 0.0590(17) Uani 1 2 d S T P
H72 H 0.968404 0.750000 0.207625 0.071 Uiso 1 2 calc RS T P
C76 C -0.1230(7) 0.60541(19) 0.2954(5) 0.0552(11) Uani 1 1 d . . .
H76 H -0.093005 0.624829 0.372785 0.066 Uiso 1 1 calc R . .
C79 C -0.2397(7) 0.5642(2) 0.2768(5) 0.0584(12) Uani 1 1 d . . .
H79 H -0.288186 0.555763 0.341373 0.070 Uiso 1 1 calc R . .
C83 C -0.4932(8) 0.6259(2) -0.3773(6) 0.0777(16) Uani 1 1 d . . .
H83 H -0.384405 0.604283 -0.355030 0.093 Uiso 1 1 calc R . .
C87 C -0.1987(8) 0.5095(2) -0.3655(5) 0.0665(14) Uani 1 1 d . . .
H87 H -0.234708 0.488864 -0.440911 0.080 Uiso 1 1 calc R . .
C90 C -0.0869(7) 0.5509(2) -0.3568(5) 0.0652(13) Uani 1 1 d . . .
H90 H -0.049142 0.558323 -0.427540 0.078 Uiso 1 1 calc R . .
C94 C 1.0464(13) 0.750000 0.4071(11) 0.094(3) Uani 1 2 d S T P
H94 H 1.171738 0.750000 0.426043 0.113 Uiso 1 2 calc RS T P
C2 C 0.6721(14) 0.750000 0.3488(9) 0.090(3) Uani 1 2 d S T P
H2 H 0.546611 0.750000 0.328940 0.108 Uiso 1 2 calc RS T P
C3 C 0.788(2) 0.750000 0.4803(12) 0.135(5) Uani 1 2 d S T P
H3 H 0.741179 0.750000 0.548465 0.162 Uiso 1 2 calc RS T P
C4 C 0.975(2) 0.750000 0.5101(12) 0.132(5) Uani 1 2 d S T P
H4 H 1.053456 0.750000 0.598749 0.159 Uiso 1 2 calc RS T P

loop_
_atom_site_aniso_label
_atom_site_aniso_U_11
_atom_site_aniso_U_22
_atom_site_aniso_U_33
_atom_site_aniso_U_23
_atom_site_aniso_U_13
_atom_site_aniso_U_12
P1 0.0264(6) 0.0228(6) 0.0638(9) 0.000 0.0203(6) 0.000
Cl2 0.140(2) 0.0949(15) 0.154(2) -0.0480(14) 0.0525(16) -0.0303(13)
Cl3 0.1213(18) 0.130(2) 0.189(3) -0.0463(18) 0.0935(18) -0.0423(15)
O0AA 0.0372(19) 0.038(2) 0.075(3) 0.000 0.0302(19) 0.000
Cl1 0.170(3) 0.142(2) 0.0983(15) 0.0099(14) 0.0224(15) 0.0087(18)
O7 0.074(2) 0.0342(15) 0.0639(19) -0.0094(13) 0.0305(16) -0.0280(14)
N9 0.0406(16) 0.0261(14) 0.0567(19) -0.0086(13) 0.0240(15) -0.0117(12)
C15 0.0255(16) 0.0237(16) 0.059(2) -0.0009(14) 0.0167(15) 0.0018(12)
C18 0.0287(16) 0.0219(17) 0.056(2) -0.0004(14) 0.0198(15) 0.0003(12)
C24 0.0282(16) 0.0279(17) 0.059(2) 0.0009(15) 0.0204(16) -0.0011(13)
C25 0.0278(16) 0.0233(15) 0.049(2) 0.0018(14) 0.0136(14) 0.0001(12)
C30 0.0361(18) 0.0290(17) 0.051(2) 0.0017(15) 0.0143(16) -0.0037(14)
C35 0.0327(17) 0.0249(16) 0.055(2) -0.0047(14) 0.0200(16) -0.0068(13)
C39 0.0305(17) 0.0242(17) 0.073(3) 0.0004(16) 0.0197(18) 0.0035(13)
C41 0.0353(18) 0.0293(18) 0.050(2) -0.0018(15) 0.0144(16) -0.0019(14)
C47 0.0404(19) 0.0292(18) 0.055(2) -0.0042(16) 0.0162(17) -0.0023(14)
C50 0.043(2) 0.0198(16) 0.070(3) -0.0010(16) 0.0238(19) -0.0007(14)
C56 0.042(2) 0.039(2) 0.052(2) -0.0026(17) 0.0141(18) -0.0095(16)
C57 0.044(3) 0.033(3) 0.063(4) 0.000 0.015(3) 0.000
C62 0.043(2) 0.035(2) 0.063(3) 0.0093(18) 0.0187(19) -0.0093(16)
C65 0.048(2) 0.048(2) 0.057(3) -0.0029(19) 0.022(2) -0.0086(18)
C69 0.058(3) 0.038(2) 0.063(3) -0.0116(19) 0.013(2) -0.0115(19)
C72 0.046(3) 0.050(4) 0.073(4) 0.000 0.010(3) 0.000
C76 0.058(3) 0.058(3) 0.049(2) -0.003(2) 0.018(2) -0.005(2)
C79 0.057(3) 0.066(3) 0.056(3) 0.010(2) 0.025(2) -0.008(2)
C83 0.062(3) 0.076(4) 0.091(4) -0.013(3) 0.023(3) 0.000(3)
C87 0.071(3) 0.070(3) 0.056(3) -0.022(2) 0.019(2) -0.007(3)
C90 0.065(3) 0.080(4) 0.054(3) -0.008(2) 0.027(2) -0.007(3)
C94 0.066(5) 0.088(7) 0.095(7) 0.000 -0.009(5) 0.000
C2 0.079(6) 0.131(9) 0.064(5) 0.000 0.031(4) 0.000
C3 0.145(13) 0.187(16) 0.084(8) 0.000 0.054(8) 0.000
C4 0.109(10) 0.193(16) 0.068(6) 0.000 0.000(6) 0.000

loop_
_atom_type_symbol
_atom_type_description
_atom_type_scat_dispersion_real
_atom_type_scat_dispersion_imag
_atom_type_scat_source
C C 0.0033 0.0016 'International Tables Vol C Tables 4.2.6.8 and 6.1.1.4'
H H 0.0000 0.0000 'International Tables Vol C Tables 4.2.6.8 and 6.1.1.4'
Cl Cl 0.1484 0.1585 'International Tables Vol C Tables 4.2.6.8 and 6.1.1.4'
N N 0.0061 0.0033 'International Tables Vol C Tables 4.2.6.8 and 6.1.1.4'
O O 0.0106 0.0060 'International Tables Vol C Tables 4.2.6.8 and 6.1.1.4'
P P 0.1023 0.0942 'International Tables Vol C Tables 4.2.6.8 and 6.1.1.4'

loop_
_geom_angle_atom_site_label_1
_geom_angle_atom_site_label_2
_geom_angle_atom_site_label_3
_geom_angle
_geom_angle_site_symmetry_1
_geom_angle_site_symmetry_3
O0AA P1 C15 117.94(17) . .
O0AA P1 C15 117.94(17) . 4_575
O0AA P1 C57 110.9(3) . .
C15 P1 C15 91.4(2) . 4_575
C15 P1 C57 108.47(19) 4_575 .
C15 P1 C57 108.47(19) . .
C30 O7 C47 117.8(3) . .
C25 N9 C35 120.1(3) . .
C25 N9 C41 119.0(3) . .
C41 N9 C35 119.2(3) . .
C18 C15 P1 111.4(2) . .
C39 C15 P1 127.9(3) . .
C39 C15 C18 120.7(3) . .
C15 C18 C18 112.90(19) . 4_575
C24 C18 C15 119.9(3) . .
C24 C18 C18 127.2(2) . 4_575
C35 C24 C18 118.2(3) . .
C30 C25 N9 119.0(3) . .
C56 C25 N9 123.0(3) . .
C56 C25 C30 118.0(3) . .
O7 C30 C25 122.5(3) . .
C62 C30 O7 116.3(3) . .
C62 C30 C25 121.2(4) . .
C24 C35 N9 120.0(3) . .
C50 C35 N9 118.1(3) . .
C50 C35 C24 121.8(3) . .
C50 C39 C15 119.5(3) . .
C47 C41 N9 119.8(3) . .
C65 C41 N9 122.4(3) . .
C65 C41 C47 117.7(4) . .
O7 C47 C41 121.8(3) . .
C69 C47 O7 116.3(4) . .
C69 C47 C41 122.0(4) . .
C39 C50 C35 119.8(3) . .
C25 C56 C76 121.1(4) . .
C72 C57 P1 118.7(5) . .
C2 C57 P1 122.4(6) . .
C2 C57 C72 118.9(7) . .
C30 C62 C79 120.3(4) . .
C41 C65 C90 120.5(4) . .
C47 C69 C87 119.4(4) . .
C57 C72 C94 122.1(8) . .
C79 C76 C56 120.1(4) . .
C76 C79 C62 119.4(4) . .
Cl2 C83 Cl3 109.6(4) . .
Cl1 C83 Cl2 115.7(4) . .
Cl1 C83 Cl3 111.0(4) . .
C90 C87 C69 119.2(4) . .
C87 C90 C65 121.2(5) . .
C72 C94 C4 117.6(10) . .
C57 C2 C3 121.5(10) . .
C2 C3 C4 119.4(12) . .
C3 C4 C94 120.5(10) . .

loop_
_geom_bond_atom_site_label_1
_geom_bond_atom_site_label_2
_geom_bond_distance
_geom_bond_site_symmetry_2
P1 O0AA 1.479(4) .
P1 C15 1.808(4) .
P1 C15 1.808(4) 4_575
P1 C57 1.824(7) .
Cl2 C83 1.742(6) .
Cl3 C83 1.753(7) .
Cl1 C83 1.738(7) .
O7 C30 1.383(5) .
O7 C47 1.392(5) .
N9 C25 1.408(5) .
N9 C35 1.444(4) .
N9 C41 1.412(5) .
C15 C18 1.413(5) .
C15 C39 1.396(5) .
C18 C18 1.489(6) 4_575
C18 C24 1.402(5) .
C24 C35 1.399(5) .
C25 C30 1.407(5) .
C25 C56 1.385(6) .
C30 C62 1.372(6) .
C35 C50 1.396(5) .
C39 C50 1.385(5) .
C41 C47 1.398(5) .
C41 C65 1.384(6) .
C47 C69 1.385(6) .
C56 C76 1.395(6) .
C57 C72 1.380(9) .
C57 C2 1.365(11) .
C62 C79 1.393(7) .
C65 C90 1.391(7) .
C69 C87 1.386(7) .
C72 C94 1.381(12) .
C76 C79 1.385(7) .
C87 C90 1.379(8) .
C94 C4 1.410(17) .
C2 C3 1.377(16) .
C3 C4 1.38(2) .
